data_2008907
loop_
_publ_author_name
'Kennedy, Alan R. '
'Pitt, Andrew R.'
'Suckling, Colin J.'
'Suckling, Keith E.'
'Thomas, Michael '

_publ_contact_author
;
Alan Kennedy
Department of Pure and Applied Chemistry,
University of Strathclyde
295 Cathedral St
Glasgow
G1 1XL
Scotland
;
_publ_section_title
;
 Cholest-5-ene-3\b,4\b-diyl diacetate
;
_journal_issue 9
_journal_name_full 'Acta Crystallographica Section C'
_journal_page_first 1570
_journal_page_last 1572
_journal_paper_doi 10.1107/S0108270199006770
_journal_volume 55
_journal_year 1999
_chemical_formula_sum 'C31 H50 O4'
_chemical_formula_weight 486.71
_chemical_name_common Cholest-5-enyl-3\b,4\b-diacetate
_chemical_name_systematic
;
Cholest-5-ene-3\b,4\b-diyl diacetate
;
_space_group_IT_number 4
_symmetry_cell_setting monoclinic
_symmetry_space_group_name_Hall 'P 2yb'
_symmetry_space_group_name_H-M 'P 1 21 1'
_audit_creation_method SHELXL-97
_cell_angle_alpha 90.00
_cell_angle_beta 96.17(3)
_cell_angle_gamma 90.00
_cell_formula_units_Z 2
_cell_length_a 6.293(3)
_cell_length_b 10.255(2)
_cell_length_c 22.172(5)
_cell_measurement_reflns_used 25
_cell_measurement_temperature 123
_cell_measurement_theta_max 13.3
_cell_measurement_theta_min 10.1
_cell_volume 1422.6(8)
_computing_cell_refinement 'MSC/AFC Diffractometer Control Software'
_computing_data_collection
;
MSC/AFC Diffractometer Control Software
(Molecular Structure Corporation, 1985)
;
_computing_data_reduction 'TEXSAN (Molecular Structure Corporation, 1993)'
_computing_molecular_graphics 'ORTEPII (Johnson, 1976)'
_computing_publication_material SHELXL97
_computing_structure_refinement 'SHELXL97 (Sheldrick, 1997)'
_computing_structure_solution 'SIR92 (Altomare et al., 1994'
_diffrn_ambient_temperature 123
_diffrn_measured_fraction_theta_full 0.997
_diffrn_measured_fraction_theta_max 0.997
_diffrn_measurement_device_type 'Rigaku AFC-7S'
_diffrn_measurement_method \w/2\q
_diffrn_radiation_monochromator graphite
_diffrn_radiation_source 'fine-focus sealed tube'
_diffrn_radiation_type MoK\a
_diffrn_radiation_wavelength 0.71069
_diffrn_reflns_av_R_equivalents 0.041
_diffrn_reflns_av_sigmaI/netI 0.081
_diffrn_reflns_limit_h_max 7
_diffrn_reflns_limit_h_min -7
_diffrn_reflns_limit_k_max 12
_diffrn_reflns_limit_k_min -12
_diffrn_reflns_limit_l_max 26
_diffrn_reflns_limit_l_min -26
_diffrn_reflns_number 5834
_diffrn_reflns_theta_full 25.00
_diffrn_reflns_theta_max 25
_diffrn_reflns_theta_min 2.71
_diffrn_standards_decay_% 0
_diffrn_standards_interval_count 150
_diffrn_standards_number 3
_exptl_absorpt_coefficient_mu 0.073
_exptl_absorpt_correction_type none
_exptl_crystal_colour colourless
_exptl_crystal_density_diffrn 1.136
_exptl_crystal_density_method 'not measured'
_exptl_crystal_description needle
_exptl_crystal_F_000 536
_exptl_crystal_size_max 0.40
_exptl_crystal_size_mid 0.10
_exptl_crystal_size_min 0.02
_refine_diff_density_max 0.201
_refine_diff_density_min -0.228
_refine_ls_extinction_method none
_refine_ls_goodness_of_fit_ref 1.052
_refine_ls_hydrogen_treatment constr
_refine_ls_matrix_type full
_refine_ls_number_parameters 323
_refine_ls_number_reflns 5018
_refine_ls_number_restraints 1
_refine_ls_restrained_S_all 1.052
_refine_ls_R_factor_all 0.092
_refine_ls_R_factor_gt 0.057
_refine_ls_shift/su_max 0.001
_refine_ls_shift/su_mean 0.000
_refine_ls_structure_factor_coef Fsqd
_refine_ls_weighting_details 'w = 1/[\s^2^(Fo^2^)+(0.0588P)^2^+0.2168P] where P=(Fo^2^+2Fc^2^)/3'
_refine_ls_weighting_scheme calc
_refine_ls_wR_factor_ref 0.147
_reflns_number_gt 3933
_reflns_number_total 5018
_reflns_threshold_expression I>2\s(I)
_cod_data_source_file gd1035.cif
_cod_data_source_block mt
_cod_depositor_comments
;
The following automatic conversions were performed:

'_refine_ls_weighting_scheme' value 'calc w =
1/[\s^2^(Fo^2^)+(0.0588P)^2^+0.2168P] where P=(Fo^2^+2Fc^2^)/3' was
changed to 'calc'. New tag '_refine_ls_weighting_details' was
created. The value of the new tag was set to 'w =
1/[\s^2^(Fo^2^)+(0.0588P)^2^+0.2168P] where P=(Fo^2^+2Fc^2^)/3'.

Automatic conversion script
Id: cif_fix_values 3143 2015-03-26 13:38:13Z robertas 
;
_cod_original_cell_volume 1422.5(8)
_cod_original_sg_symbol_H-M 'P 21'
_cod_database_code 2008907
_cod_database_fobs_code 2008907

loop_
_symmetry_equiv_pos_as_xyz
'x, y, z'
'-x, y+1/2, -z'

loop_
_atom_site_label
_atom_site_fract_x
_atom_site_fract_y
_atom_site_fract_z
_atom_site_U_iso_or_equiv
_atom_site_adp_type
_atom_site_calc_flag
_atom_site_refinement_flags
_atom_site_occupancy
_atom_site_disorder_assembly
_atom_site_disorder_group
_atom_site_type_symbol
O1 1.5078(4) 0.4650(3) 0.44541(12) 0.0423(7) Uani d . 1 . . O
O2 1.5054(3) 0.2470(3) 0.43544(9) 0.0276(5) Uani d . 1 . . O
O3 1.0521(4) 0.2845(4) 0.47641(11) 0.0383(6) Uani d . 1 . . O
O4 1.0971(3) 0.1618(3) 0.39434(9) 0.0242(5) Uani d . 1 . . O
C1 1.5778(6) 0.3310(5) 0.53395(15) 0.0373(9) Uani d . 1 . . C
H1A 1.5777 0.4127 0.5569 0.056 Uiso calc R 1 . . H
H1B 1.7191 0.2901 0.5411 0.056 Uiso calc R 1 . . H
H1C 1.4698 0.2719 0.5473 0.056 Uiso calc R 1 . . H
C2 1.5278(5) 0.3587(4) 0.46823(15) 0.0314(8) Uani d . 1 . . C
C3 0.9539(6) 0.0592(4) 0.47537(16) 0.0334(8) Uani d . 1 . . C
H3A 1.0528 0.0289 0.5097 0.050 Uiso calc R 1 . . H
H3B 0.9406 -0.0077 0.4436 0.050 Uiso calc R 1 . . H
H3C 0.8134 0.0758 0.4891 0.050 Uiso calc R 1 . . H
C4 1.0372(5) 0.1814(4) 0.45077(14) 0.0257(7) Uani d . 1 . . C
C5 1.4284(5) 0.2595(4) 0.37184(13) 0.0262(7) Uani d . 1 . . C
H5 1.4929 0.3392 0.3552 0.031 Uiso calc R 1 . . H
C6 1.5001(5) 0.1405(4) 0.33888(14) 0.0274(7) Uani d . 1 . . C
H6A 1.4395 0.0606 0.3554 0.033 Uiso calc R 1 . . H
H6B 1.6579 0.1336 0.3446 0.033 Uiso calc R 1 . . H
C7 1.4228(5) 0.1537(4) 0.27137(13) 0.0261(7) Uani d . 1 . . C
H7A 1.4697 0.0759 0.2499 0.031 Uiso calc R 1 . . H
H7B 1.4925 0.2308 0.2552 0.031 Uiso calc R 1 . . H
C8 1.1772(5) 0.1681(4) 0.25700(13) 0.0222(6) Uani d . 1 . . C
C9 1.0987(5) 0.2730(4) 0.29848(13) 0.0212(7) Uani d . 1 . . C
C10 1.1865(5) 0.2736(4) 0.36476(14) 0.0234(7) Uani d . 1 . . C
H10 1.1452 0.3563 0.3843 0.028 Uiso calc R 1 . . H
C11 1.0675(5) 0.0371(4) 0.26839(15) 0.0253(7) Uani d . 1 . . C
H11A 1.0862 0.0173 0.3119 0.038 Uiso calc R 1 . . H
H11B 1.1320 -0.0323 0.2461 0.038 Uiso calc R 1 . . H
H11C 0.9147 0.0433 0.2545 0.038 Uiso calc R 1 . . H
C12 1.1292(5) 0.2130(4) 0.18969(14) 0.0215(7) Uani d . 1 . . C
H12 1.2254 0.2889 0.1844 0.026 Uiso calc R 1 . . H
C13 0.8977(4) 0.2637(4) 0.17549(13) 0.0195(6) Uani d . 1 . . C
H13 0.7961 0.1935 0.1849 0.023 Uiso calc R 1 . . H
C14 0.8649(5) 0.3822(4) 0.21485(14) 0.0249(7) Uani d . 1 . . C
H14A 0.9287 0.4595 0.1970 0.030 Uiso calc R 1 . . H
H14B 0.7098 0.3984 0.2146 0.030 Uiso calc R 1 . . H
C15 0.9617(5) 0.3664(4) 0.27889(14) 0.0235(7) Uani d . 1 . . C
H15 0.9225 0.4277 0.3078 0.028 Uiso calc R 1 . . H
C16 1.1833(5) 0.1086(4) 0.14365(14) 0.0246(7) Uani d . 1 . . C
H16A 1.3383 0.0900 0.1504 0.029 Uiso calc R 1 . . H
H16B 1.1067 0.0273 0.1518 0.029 Uiso calc R 1 . . H
C17 1.1268(5) 0.1453(4) 0.07705(14) 0.0248(7) Uani d . 1 . . C
H17A 1.1536 0.0697 0.0512 0.030 Uiso calc R 1 . . H
H17B 1.2199 0.2178 0.0665 0.030 Uiso calc R 1 . . H
C18 0.8917(5) 0.1868(4) 0.06430(13) 0.0210(7) Uani d . 1 . . C
C19 0.8568(5) 0.2978(4) 0.10863(13) 0.0199(7) Uani d . 1 . . C
H19 0.9631 0.3669 0.1013 0.024 Uiso calc R 1 . . H
C20 0.7460(5) 0.0683(4) 0.07172(14) 0.0245(7) Uani d . 1 . . C
H20A 0.7804 -0.0013 0.0441 0.037 Uiso calc R 1 . . H
H20B 0.5962 0.0941 0.0621 0.037 Uiso calc R 1 . . H
H20C 0.7686 0.0368 0.1137 0.037 Uiso calc R 1 . . H
C21 0.8250(5) 0.2570(4) 0.00326(13) 0.0219(6) Uani d . 1 . . C
H21 0.9335 0.3271 -0.0002 0.026 Uiso calc R 1 . . H
C22 0.6156(5) 0.3275(4) 0.01601(14) 0.0267(7) Uani d . 1 . . C
H22A 0.4898 0.2719 0.0038 0.032 Uiso calc R 1 . . H
H22B 0.5994 0.4106 -0.0068 0.032 Uiso calc R 1 . . H
C23 0.6366(5) 0.3535(4) 0.08550(14) 0.0249(7) Uani d . 1 . . C
H23A 0.6298 0.4481 0.0941 0.030 Uiso calc R 1 . . H
H23B 0.5219 0.3086 0.1047 0.030 Uiso calc R 1 . . H
C24 0.8117(5) 0.1793(4) -0.05678(13) 0.0262(7) Uani d . 1 . . C
H24 0.7487 0.0919 -0.0495 0.031 Uiso calc R 1 . . H
C25 0.6681(5) 0.2466(5) -0.10818(13) 0.0307(7) Uani d . 1 . . C
H25A 0.5230 0.2564 -0.0954 0.037 Uiso calc R 1 . . H
H25B 0.7247 0.3352 -0.1141 0.037 Uiso calc R 1 . . H
C26 0.6504(6) 0.1746(5) -0.16881(14) 0.0373(8) Uani d . 1 . . C
H26A 0.6099 0.0828 -0.1623 0.045 Uiso calc R 1 . . H
H26B 0.7919 0.1746 -0.1845 0.045 Uiso calc R 1 . . H
C27 0.4861(6) 0.2362(5) -0.21606(15) 0.0389(9) Uani d . 1 . . C
H27A 0.5281 0.3280 -0.2220 0.047 Uiso calc R 1 . . H
H27B 0.3462 0.2373 -0.1995 0.047 Uiso calc R 1 . . H
C28 0.4568(7) 0.1695(5) -0.27821(16) 0.0445(10) Uani d . 1 . . C
H28 0.4146 0.0769 -0.2719 0.053 Uiso calc R 1 . . H
C29 0.2778(7) 0.2338(7) -0.31921(17) 0.0662(15) Uani d . 1 . . C
H29A 0.3174 0.3240 -0.3274 0.099 Uiso calc R 1 . . H
H29B 0.1464 0.2332 -0.2992 0.099 Uiso calc R 1 . . H
H29C 0.2543 0.1857 -0.3575 0.099 Uiso calc R 1 . . H
C30 0.6610(7) 0.1682(5) -0.30906(17) 0.0479(10) Uani d . 1 . . C
H30A 0.6331 0.1271 -0.3490 0.072 Uiso calc R 1 . . H
H30B 0.7713 0.1187 -0.2842 0.072 Uiso calc R 1 . . H
H30C 0.7103 0.2579 -0.3138 0.072 Uiso calc R 1 . . H
C31 1.0365(6) 0.1580(5) -0.07553(15) 0.0387(9) Uani d . 1 . . C
H31A 1.0283 0.1009 -0.1111 0.058 Uiso calc R 1 . . H
H31B 1.1271 0.1174 -0.0420 0.058 Uiso calc R 1 . . H
H31C 1.0978 0.2422 -0.0854 0.058 Uiso calc R 1 . . H

loop_
_atom_site_aniso_label
_atom_site_aniso_U_11
_atom_site_aniso_U_22
_atom_site_aniso_U_33
_atom_site_aniso_U_12
_atom_site_aniso_U_13
_atom_site_aniso_U_23
O1 0.0538(17) 0.0384(16) 0.0336(14) -0.0061(13) -0.0003(12) -0.0050(12)
O2 0.0244(12) 0.0356(13) 0.0222(11) 0.0004(11) -0.0008(9) 0.0011(10)
O3 0.0495(16) 0.0341(14) 0.0344(14) -0.0036(12) 0.0193(11) -0.0068(12)
O4 0.0260(12) 0.0240(11) 0.0234(11) 0.0002(10) 0.0063(9) 0.0025(10)
C1 0.0305(19) 0.053(2) 0.0285(19) 0.0024(17) 0.0034(15) -0.0034(17)
C2 0.0228(17) 0.041(2) 0.0307(19) -0.0022(16) 0.0048(14) -0.0038(17)
C3 0.0325(19) 0.0305(18) 0.039(2) 0.0004(16) 0.0113(16) 0.0087(16)
C4 0.0197(16) 0.0303(19) 0.0275(17) 0.0051(14) 0.0048(13) 0.0024(16)
C5 0.0301(17) 0.0288(17) 0.0199(15) -0.0006(15) 0.0028(13) 0.0023(14)
C6 0.0193(16) 0.0336(19) 0.0295(17) 0.0055(14) 0.0034(13) 0.0013(15)
C7 0.0197(16) 0.0339(19) 0.0245(16) 0.0068(15) 0.0012(13) -0.0021(15)
C8 0.0190(15) 0.0244(16) 0.0235(15) 0.0029(14) 0.0037(12) -0.0005(14)
C9 0.0198(15) 0.0232(17) 0.0219(16) -0.0051(13) 0.0079(12) -0.0031(13)
C10 0.0224(16) 0.0217(17) 0.0273(16) -0.0011(13) 0.0077(13) 0.0001(14)
C11 0.0249(17) 0.0244(17) 0.0274(17) 0.0020(14) 0.0071(13) 0.0004(14)
C12 0.0162(15) 0.0256(17) 0.0228(16) 0.0006(12) 0.0027(12) 0.0012(12)
C13 0.0155(14) 0.0197(16) 0.0239(15) -0.0001(13) 0.0052(11) 0.0020(13)
C14 0.0220(16) 0.0263(18) 0.0265(17) 0.0068(14) 0.0037(13) -0.0008(14)
C15 0.0233(16) 0.0248(17) 0.0234(16) 0.0022(14) 0.0067(13) -0.0044(14)
C16 0.0195(16) 0.0290(17) 0.0254(17) 0.0067(13) 0.0033(13) -0.0016(14)
C17 0.0195(16) 0.0300(18) 0.0254(16) -0.0005(14) 0.0046(12) -0.0037(14)
C18 0.0181(15) 0.0255(17) 0.0197(15) -0.0017(13) 0.0030(12) 0.0007(13)
C19 0.0166(15) 0.0180(15) 0.0254(16) -0.0037(12) 0.0034(12) -0.0027(13)
C20 0.0258(17) 0.0239(17) 0.0247(16) -0.0026(14) 0.0073(13) -0.0009(13)
C21 0.0188(15) 0.0231(16) 0.0236(15) -0.0027(14) 0.0018(12) 0.0023(14)
C22 0.0191(16) 0.0340(19) 0.0271(17) 0.0015(13) 0.0030(13) 0.0023(14)
C23 0.0178(15) 0.0274(17) 0.0294(17) 0.0029(14) 0.0022(12) 0.0010(14)
C24 0.0310(18) 0.0240(17) 0.0233(16) -0.0031(14) 0.0018(13) -0.0009(14)
C25 0.0295(18) 0.041(2) 0.0212(16) -0.0007(16) 0.0014(13) 0.0028(15)
C26 0.046(2) 0.041(2) 0.0244(17) -0.0079(19) -0.0005(15) 0.0013(17)
C27 0.0300(18) 0.059(2) 0.0277(18) -0.0068(19) 0.0008(15) 0.0005(18)
C28 0.053(2) 0.051(2) 0.0271(18) -0.027(2) -0.0055(16) 0.0082(19)
C29 0.041(2) 0.125(5) 0.031(2) -0.009(3) -0.0054(18) 0.001(3)
C30 0.059(3) 0.051(2) 0.0329(19) 0.004(2) 0.0021(18) -0.004(2)
C31 0.037(2) 0.049(2) 0.0283(18) 0.0145(19) -0.0007(15) -0.0084(18)

loop_
_atom_type_symbol
_atom_type_description
_atom_type_scat_dispersion_real
_atom_type_scat_dispersion_imag
_atom_type_scat_source
O O 0.0106 0.0060 'International Tables Vol C Tables 4.2.6.8 and 6.1.1.4'
C C 0.0033 0.0016 'International Tables Vol C Tables 4.2.6.8 and 6.1.1.4'
H H 0.0000 0.0000 'International Tables Vol C Tables 4.2.6.8 and 6.1.1.4'

loop_
_geom_angle_atom_site_label_1
_geom_angle_atom_site_label_2
_geom_angle_atom_site_label_3
_geom_angle
_geom_angle_publ_flag
C2 O2 C5 116.9(3) yes
C4 O4 C10 117.0(2) yes
O1 C2 O2 122.7(3) yes
O1 C2 C1 126.0(3) yes
O2 C2 C1 111.3(3) yes
O3 C4 O4 123.5(3) yes
O3 C4 C3 125.7(3) yes
O4 C4 C3 110.9(3) yes
O2 C5 C6 108.2(3) ?
O2 C5 C10 109.6(2) ?
C6 C5 C10 111.9(3) ?
C5 C6 C7 108.7(3) ?
C6 C7 C8 114.5(3) ?
C9 C8 C11 109.5(2) ?
C9 C8 C7 108.8(2) ?
C11 C8 C7 109.7(3) ?
C9 C8 C12 109.0(2) ?
C11 C8 C12 111.7(3) ?
C7 C8 C12 108.1(2) ?
C15 C9 C10 118.1(3) ?
C15 C9 C8 123.3(3) ?
C10 C9 C8 118.6(3) ?
O4 C10 C9 108.3(2) ?
O4 C10 C5 108.0(2) ?
C9 C10 C5 110.9(2) ?
C16 C12 C13 111.6(2) ?
C16 C12 C8 113.2(2) ?
C13 C12 C8 112.0(2) ?
C19 C13 C14 110.9(2) ?
C19 C13 C12 109.5(2) ?
C14 C13 C12 109.5(2) ?
C15 C14 C13 113.1(3) ?
C9 C15 C14 125.0(3) ?
C17 C16 C12 115.1(3) ?
C16 C17 C18 111.4(2) ?
C19 C18 C17 106.8(2) ?
C19 C18 C20 112.8(2) ?
C17 C18 C20 109.5(3) ?
C19 C18 C21 99.8(2) ?
C17 C18 C21 117.0(2) ?
C20 C18 C21 110.5(2) ?
C13 C19 C18 115.7(2) ?
C13 C19 C23 117.7(2) ?
C18 C19 C23 104.4(2) ?
C24 C21 C18 119.8(3) ?
C24 C21 C22 115.3(3) ?
C18 C21 C22 102.3(2) ?
C21 C22 C23 106.0(2) ?
C19 C23 C22 104.2(2) ?
C31 C24 C25 110.4(3) ?
C31 C24 C21 109.9(3) ?
C25 C24 C21 112.3(3) ?
C26 C25 C24 114.6(3) ?
C25 C26 C27 112.6(3) ?
C26 C27 C28 116.1(3) ?
C30 C28 C29 110.0(3) ?
C30 C28 C27 112.5(3) ?
C29 C28 C27 110.8(4) ?

loop_
_geom_bond_atom_site_label_1
_geom_bond_atom_site_label_2
_geom_bond_site_symmetry_2
_geom_bond_distance
_geom_bond_publ_flag
O1 C2 . 1.203(4) yes
O2 C2 . 1.356(4) yes
O2 C5 . 1.447(4) yes
O3 C4 . 1.199(4) yes
O4 C4 . 1.360(4) yes
O4 C10 . 1.463(4) yes
C1 C2 . 1.485(5) ?
C3 C4 . 1.484(5) ?
C5 C6 . 1.516(4) ?
C5 C10 . 1.520(4) ?
C6 C7 . 1.529(4) ?
C7 C8 . 1.551(4) ?
C8 C9 . 1.531(4) ?
C8 C11 . 1.543(4) ?
C8 C12 . 1.560(4) ?
C9 C15 . 1.330(4) yes
C9 C10 . 1.513(4) ?
C12 C16 . 1.542(4) ?
C12 C13 . 1.547(4) ?
C13 C19 . 1.518(4) ?
C13 C14 . 1.523(4) ?
C14 C15 . 1.493(4) ?
C16 C17 . 1.528(4) ?
C17 C18 . 1.536(4) ?
C18 C19 . 1.535(4) ?
C18 C20 . 1.542(4) ?
C18 C21 . 1.551(4) ?
C19 C23 . 1.535(4) ?
C21 C24 . 1.546(4) ?
C21 C22 . 1.555(4) ?
C22 C23 . 1.555(4) ?
C24 C31 . 1.532(5) ?
C24 C25 . 1.540(5) ?
C25 C26 . 1.527(5) ?
C26 C27 . 1.527(5) ?
C27 C28 . 1.532(5) ?
C28 C30 . 1.519(6) ?
C28 C29 . 1.520(6) ?

loop_
_geom_torsion_atom_site_label_1
_geom_torsion_atom_site_label_2
_geom_torsion_atom_site_label_3
_geom_torsion_atom_site_label_4
_geom_torsion
_geom_torsion_publ_flag
C5 O2 C2 O1 -7.8(4) yes
C5 O2 C2 C1 172.0(3) yes
C10 O4 C4 O3 0.9(4) yes
C10 O4 C4 C3 -178.9(3) yes
C2 O2 C5 C6 156.7(3) ?
C2 O2 C5 C10 -81.0(3) ?
O2 C5 C6 C7 -179.1(2) ?
C10 C5 C6 C7 60.1(3) ?
C5 C6 C7 C8 -58.4(4) ?
C6 C7 C8 C9 48.6(4) ?
C6 C7 C8 C11 -71.2(4) ?
C6 C7 C8 C12 166.8(3) ?
C11 C8 C9 C15 -105.5(3) ?
C7 C8 C9 C15 134.6(3) ?
C12 C8 C9 C15 16.9(4) ?
C11 C8 C9 C10 76.5(3) ?
C7 C8 C9 C10 -43.4(3) ?
C12 C8 C9 C10 -161.0(2) ?
C4 O4 C10 C9 -139.5(3) ?
C4 O4 C10 C5 100.3(3) ?
C15 C9 C10 O4 110.7(3) ?
C8 C9 C10 O4 -71.3(3) ?
C15 C9 C10 C5 -131.0(3) ?
C8 C9 C10 C5 47.0(4) ?
O2 C5 C10 O4 -55.6(3) ?
C6 C5 C10 O4 64.4(3) ?
O2 C5 C10 C9 -174.2(3) ?
C6 C5 C10 C9 -54.2(3) ?
C9 C8 C12 C16 -174.7(3) ?
C11 C8 C12 C16 -53.6(3) ?
C7 C8 C12 C16 67.2(3) ?
C9 C8 C12 C13 -47.4(3) ?
C11 C8 C12 C13 73.7(3) ?
C7 C8 C12 C13 -165.5(3) ?
C16 C12 C13 C19 -48.3(3) ?
C8 C12 C13 C19 -176.5(3) ?
C16 C12 C13 C14 -170.1(2) ?
C8 C12 C13 C14 61.8(3) ?
C19 C13 C14 C15 -163.3(2) ?
C12 C13 C14 C15 -42.4(3) ?
C10 C9 C15 C14 178.3(3) ?
C8 C9 C15 C14 0.3(5) ?
C13 C14 C15 C9 12.9(4) ?
C13 C12 C16 C17 49.1(3) ?
C8 C12 C16 C17 176.6(3) ?
C12 C16 C17 C18 -53.5(4) ?
C16 C17 C18 C19 55.3(3) ?
C16 C17 C18 C20 -67.2(3) ?
C16 C17 C18 C21 166.0(3) ?
C14 C13 C19 C18 178.2(2) ?
C12 C13 C19 C18 57.2(3) ?
C14 C13 C19 C23 -57.5(3) ?
C12 C13 C19 C23 -178.5(3) ?
C17 C18 C19 C13 -60.3(3) ?
C20 C18 C19 C13 60.1(3) ?
C21 C18 C19 C13 177.5(2) ?
C17 C18 C19 C23 168.8(2) ?
C20 C18 C19 C23 -70.8(3) ?
C21 C18 C19 C23 46.5(3) ?
C19 C18 C21 C24 -174.0(3) ?
C17 C18 C21 C24 71.3(4) ?
C20 C18 C21 C24 -55.0(3) ?
C19 C18 C21 C22 -45.1(3) ?
C17 C18 C21 C22 -159.8(3) ?
C20 C18 C21 C22 74.0(3) ?
C24 C21 C22 C23 159.6(3) ?
C18 C21 C22 C23 27.9(3) ?
C13 C19 C23 C22 -159.0(3) ?
C18 C19 C23 C22 -29.2(3) ?
C21 C22 C23 C19 0.5(3) ?
C18 C21 C24 C31 -78.0(3) ?
C22 C21 C24 C31 159.2(3) ?
C18 C21 C24 C25 158.7(3) yes
C22 C21 C24 C25 35.9(4) ?
C31 C24 C25 C26 56.5(4) ?
C21 C24 C25 C26 179.5(3) yes
C24 C25 C26 C27 173.1(3) yes
C25 C26 C27 C28 -179.6(3) yes
C26 C27 C28 C30 -60.7(5) yes
C26 C27 C28 C29 175.7(3) yes

loop_
_cod_related_entry_id
_cod_related_entry_database
_cod_related_entry_code
1 ChemSpider 21182885
